data_8107418
loop_
_publ_author_name
'Al-Sanea, Mohammad M.'
'Blacque, Olivier'
'Mohamed, Ahmed A. B.'
'Tiekink, Edward R. T.'
'El-Emam, Ali A.'

_publ_section_title
;
 Crystal structure of
 N-(4-bromophenyl)-4-[3-(trifluoromethyl)phenyl]-piperazine-1-carbothioamide,
 C18H17BrF3N3S
;
_journal_issue 2
_journal_name_full 'Zeitschrift f\"ur Kristallographie - New Crystal Structures'
_journal_page_first 285
_journal_page_last 288
_journal_paper_doi 10.1515/ncrs-2022-0544
_journal_volume 238
_journal_year 2023
_chemical_formula_moiety 'C18 H17 Br F3 N3 S'
_chemical_formula_sum 'C18 H17 Br F3 N3 S'
_chemical_formula_weight 444.31
_space_group_crystal_system triclinic
_space_group_IT_number 2
_space_group_name_Hall '-P 1'
_space_group_name_H-M_alt 'P -1'
_atom_sites_solution_hydrogens mixed
_atom_sites_solution_primary direct
_atom_sites_solution_secondary difmap
_cell_angle_alpha 98.177(2)
_cell_angle_beta 97.015(2)
_cell_angle_gamma 91.111(2)
_cell_formula_units_Z 4
_cell_length_a 8.6380(2)
_cell_length_b 14.5082(3)
_cell_length_c 14.8000(3)
_cell_measurement_reflns_used 26402
_cell_measurement_temperature 160(1)
_cell_measurement_theta_max 78.9850
_cell_measurement_theta_min 3.0180
_cell_volume 1820.89(7)
_computing_cell_refinement 'CrysAlisPro [1]'
_computing_data_collection 'CrysAlisPro [1]'
_computing_data_reduction 'CrysAlisPro [1]'
_computing_molecular_graphics 'OLEX2 [4]'
_computing_publication_material 'OLEX2 [4]'
_computing_structure_refinement 'SHELXL [3]'
_computing_structure_solution 'SHELXT [2]'
_diffrn_ambient_environment N~2~
_diffrn_ambient_temperature 160(1)
_diffrn_detector 'Hybrid Pixel Array Detector'
_diffrn_detector_area_resol_mean 5.8140
_diffrn_detector_type 'Pilatus 200K'
_diffrn_measured_fraction_theta_full 0.999
_diffrn_measured_fraction_theta_max 0.997
_diffrn_measurement_details
;
List of Runs (angles in degrees, time in seconds):

  # Type    Start    End  Width  t~exp~   \w     \q     \k     \f   Frames
--------------------------------------------------------------------------
  1  \w   -126.00 -78.00   0.50    2.59    --  -51.77 -84.00 153.00   96
  2  \w    -77.00  23.00   0.50    2.59    --  -51.77  84.00 -86.00  200
  3  \w    -22.00  78.00   0.50    2.59    --   51.77 -84.00 153.00  200
  4  \w   -161.00 -78.00   0.50    6.20    --  -86.25 -84.00 153.00  166
  5  \w   -112.00 -11.00   0.50    6.20    --  -86.25  84.00 -86.00  202
  6  \w     33.00 134.00   0.50    6.20    --  107.75 -84.00 153.00  202
  7  \w    100.00 178.00   0.50    6.20    --  107.75  84.00 -86.00  156
  8  \w   -124.00 -37.00   0.50    2.59    --  -51.77 -57.00 -30.00  174
  9  \w   -126.00 -73.00   0.50    2.59    --  -51.77-125.00-150.00  106
 10  \w   -126.00 -73.00   0.50    2.59    --  -51.77-125.00 -30.00  106
 11  \w   -126.00 -73.00   0.50    2.59    --  -51.77-125.00  30.00  106
 12  \w   -124.00 -37.00   0.50    2.59    --  -51.77 -57.00-180.00  174
 13  \w     34.00  99.00   0.50    2.59    --   51.77-125.00  30.00  130
 14  \w    -21.00  67.00   0.50    2.59    --   51.77 -57.00  30.00  176
 15  \w   -159.00 -65.00   0.50    6.20    --  -86.25 -73.00  56.57  188
 16  \w     31.00 109.00   0.50    6.20    --  107.75-111.00 150.00  156
 17  \w     96.00 178.00   0.50    6.20    --  107.75  15.00   0.00  164
 18  \w     31.00 106.00   0.50    6.20    --  107.75 -94.00   0.00  150
 19  \w     32.00 120.00   0.50    6.20    --  107.75 -45.00 150.00  176
 20  \w     31.00 109.00   0.50    6.20    --  107.75-111.00-150.00  156
 21  \w     62.00 146.00   0.50    6.20    --  107.75 178.00-180.00  168
 22  \w     94.00 178.00   0.50    6.20    --  107.75  30.00-180.00  168
 23  \w     96.00 178.00   0.50    6.20    --  107.75  15.00  90.00  164
 24  \w    102.00 178.00   0.50    6.20    --  107.75 111.00  30.00  152
 25  \w     30.00 120.00   0.50    6.20    --  107.75 -30.00 150.00  180
 26  \w     31.00 106.00   0.50    6.20    --  107.75 -94.00  60.00  150
 27  \w     31.00 109.00   0.50    6.20    --  107.75-111.00 -30.00  156
 28  \w     31.00 106.00   0.50    6.20    --  107.75 -94.00 150.00  150
 29  \w     31.00 106.00   0.50    6.20    --  107.75 -94.00-120.00  150
 30  \w     31.00 109.00   0.50    6.20    --  107.75-111.00  60.00  156
 31  \w     31.00 109.00   0.50    6.20    --  107.75-111.00 -60.00  156
 32  \w     92.00 178.00   0.50    6.20    --  107.75  61.00 -30.00  172
 33  \w     31.00 106.00   0.50    6.20    --  107.75 -94.00 120.00  150
 34  \w     31.00 105.00   0.50    6.20    --  107.75 -94.00 -30.00  148
 35  \w    126.00 178.00   0.50    6.20    --  107.75  15.00  30.00  104
 36  \w     58.00 109.00   0.50    6.20    --  107.75-111.00  90.00  102
 37  \w     56.00  82.00   0.50    6.20    --  107.75 -45.00 -60.00   52
;
_diffrn_measurement_device 'four-circle diffractometer'
_diffrn_measurement_device_type 'XtaLAB Synergy, Dualflex, Pilatus 200K'
_diffrn_measurement_method '\w scans'
_diffrn_orient_matrix_type 'CrysAlisPro convention (1999,Acta A55,543-557)'
_diffrn_orient_matrix_UB_11 0.0700594000
_diffrn_orient_matrix_UB_12 0.0766145000
_diffrn_orient_matrix_UB_13 0.0780251000
_diffrn_orient_matrix_UB_21 -0.1432540000
_diffrn_orient_matrix_UB_22 -0.0107434000
_diffrn_orient_matrix_UB_23 0.0507794000
_diffrn_orient_matrix_UB_31 0.0830934000
_diffrn_orient_matrix_UB_32 -0.0744250000
_diffrn_orient_matrix_UB_33 0.0507086000
_diffrn_radiation_monochromator mirror
_diffrn_radiation_probe x-ray
_diffrn_radiation_type 'Cu K\a'
_diffrn_radiation_wavelength 1.54184
_diffrn_reflns_av_R_equivalents 0.0255
_diffrn_reflns_av_unetI/netI 0.0178
_diffrn_reflns_Laue_measured_fraction_full 0.999
_diffrn_reflns_Laue_measured_fraction_max 0.997
_diffrn_reflns_limit_h_max 10
_diffrn_reflns_limit_h_min -10
_diffrn_reflns_limit_k_max 16
_diffrn_reflns_limit_k_min -18
_diffrn_reflns_limit_l_max 18
_diffrn_reflns_limit_l_min -18
_diffrn_reflns_number 38076
_diffrn_reflns_point_group_measured_fraction_full 0.999
_diffrn_reflns_point_group_measured_fraction_max 0.997
_diffrn_reflns_theta_full 67.684
_diffrn_reflns_theta_max 74.500
_diffrn_reflns_theta_min 3.041
_diffrn_source 'micro-focus sealed X-ray tube'
_diffrn_source_type 'PhotonJet (Cu) X-ray Source'
_exptl_absorpt_coefficient_mu 4.484
_exptl_absorpt_correction_T_max 0.925
_exptl_absorpt_correction_T_min 0.483
_exptl_absorpt_correction_type analytical
_exptl_absorpt_process_details
;
CrysAlisPro [1]
;
_exptl_crystal_colour colourless
_exptl_crystal_density_diffrn 1.621
_exptl_crystal_description plate
_exptl_crystal_F_000 896
_exptl_crystal_size_max 0.22
_exptl_crystal_size_mid 0.03
_exptl_crystal_size_min 0.02
_refine_diff_density_max 0.497
_refine_diff_density_min -0.488
_refine_diff_density_rms 0.061
_refine_ls_extinction_coef .
_refine_ls_extinction_method none
_refine_ls_goodness_of_fit_ref 1.051
_refine_ls_hydrogen_treatment mixed
_refine_ls_matrix_type full
_refine_ls_number_parameters 477
_refine_ls_number_reflns 7420
_refine_ls_number_restraints 0
_refine_ls_restrained_S_all 1.051
_refine_ls_R_factor_all 0.0317
_refine_ls_R_factor_gt 0.0296
_refine_ls_shift/su_max 0.001
_refine_ls_shift/su_mean 0.000
_refine_ls_structure_factor_coef Fsqd
_refine_ls_weighting_details 'w=1/[\s^2^(Fo^2^)+(0.0344P)^2^+1.8644P] where P=(Fo^2^+2Fc^2^)/3'
_refine_ls_weighting_scheme calc
_refine_ls_wR_factor_gt 0.0768
_refine_ls_wR_factor_ref 0.0783
_reflns_Friedel_coverage 0.000
_reflns_Friedel_fraction_full .
_reflns_Friedel_fraction_max .
_reflns_number_gt 6960
_reflns_number_total 7420
_reflns_threshold_expression 'I > 2\s(I)'
_cod_data_source_file suppl_j_ncrs-2022-0544_suppl.cif
_cod_data_source_block shelx
_cod_database_code 8107418
_shelx_space_group_comment
;
The symmetry employed for this shelxl refinement is uniquely defined
by the following loop, which should always be used as a source of
symmetry information in preference to the above space-group names.
They are only intended as comments.
;
_shelx_estimated_absorpt_t_max 0.916
_shelx_estimated_absorpt_t_min 0.439

loop_
_space_group_symop_operation_xyz
'x, y, z'
'-x, -y, -z'

loop_
_atom_site_label
_atom_site_type_symbol
_atom_site_fract_x
_atom_site_fract_y
_atom_site_fract_z
_atom_site_U_iso_or_equiv
_atom_site_adp_type
_atom_site_occupancy
_atom_site_site_symmetry_order
_atom_site_calc_flag
_atom_site_refinement_flags_posn
_atom_site_refinement_flags_adp
_atom_site_refinement_flags_occupancy
_atom_site_disorder_assembly
_atom_site_disorder_group
Br1 Br 0.02986(3) 0.32258(2) 0.12114(2) 0.03529(7) Uani 1 1 d . . . . .
S1 S 0.20919(5) 0.13799(3) 0.52076(3) 0.02374(10) Uani 1 1 d . . . . .
F1 F 1.31551(16) 0.22694(12) 0.78143(10) 0.0506(4) Uani 1 1 d . . . . .
F2 F 1.39456(18) 0.19727(13) 0.91713(14) 0.0662(5) Uani 1 1 d . . . . .
F3 F 1.25805(19) 0.31559(10) 0.89827(11) 0.0516(4) Uani 1 1 d . . . . .
N1 N 0.44623(19) 0.19903(12) 0.44082(12) 0.0245(3) Uani 1 1 d . . . . .
H1 H 0.531(3) 0.2284(19) 0.4534(19) 0.036(7) Uiso 1 1 d . . . . .
N2 N 0.51512(18) 0.12134(11) 0.56345(11) 0.0217(3) Uani 1 1 d . . . . .
N3 N 0.76185(18) 0.09660(11) 0.70631(11) 0.0236(3) Uani 1 1 d . . . . .
C1 C 0.1632(2) 0.28321(14) 0.21907(13) 0.0253(4) Uani 1 1 d . . . . .
C2 C 0.1534(2) 0.19098(15) 0.23319(14) 0.0270(4) Uani 1 1 d . . . . .
H2 H 0.083563 0.147744 0.193001 0.032 Uiso 1 1 calc R U . . .
C3 C 0.2469(2) 0.16222(14) 0.30690(14) 0.0254(4) Uani 1 1 d . . . . .
H3 H 0.242293 0.098967 0.316686 0.030 Uiso 1 1 calc R U . . .
C4 C 0.3467(2) 0.22645(13) 0.36599(13) 0.0216(4) Uani 1 1 d . . . . .
C5 C 0.3587(2) 0.31805(13) 0.34923(14) 0.0239(4) Uani 1 1 d . . . . .
H5 H 0.430063 0.361156 0.388483 0.029 Uiso 1 1 calc R U . . .
C6 C 0.2667(2) 0.34690(14) 0.27516(14) 0.0251(4) Uani 1 1 d . . . . .
H6 H 0.274896 0.409374 0.263372 0.030 Uiso 1 1 calc R U . . .
C7 C 0.3999(2) 0.15322(12) 0.50757(13) 0.0204(4) Uani 1 1 d . . . . .
C8 C 0.4848(2) 0.07597(14) 0.64187(14) 0.0260(4) Uani 1 1 d . . . . .
H8A H 0.493807 0.007768 0.626455 0.031 Uiso 1 1 calc R U . . .
H8B H 0.377357 0.088163 0.655959 0.031 Uiso 1 1 calc R U . . .
C9 C 0.6007(2) 0.11258(15) 0.72519(14) 0.0277(4) Uani 1 1 d . . . . .
H9A H 0.587521 0.180182 0.742420 0.033 Uiso 1 1 calc R U . . .
H9B H 0.579634 0.081014 0.777735 0.033 Uiso 1 1 calc R U . . .
C10 C 0.7940(2) 0.14197(14) 0.62798(13) 0.0237(4) Uani 1 1 d . . . . .
H10A H 0.900683 0.127762 0.613530 0.028 Uiso 1 1 calc R U . . .
H10B H 0.789288 0.210336 0.644413 0.028 Uiso 1 1 calc R U . . .
C11 C 0.6771(2) 0.10914(13) 0.54384(13) 0.0227(4) Uani 1 1 d . . . . .
H11A H 0.696480 0.144702 0.493735 0.027 Uiso 1 1 calc R U . . .
H11B H 0.691949 0.042463 0.522447 0.027 Uiso 1 1 calc R U . . .
C12 C 0.8746(2) 0.11135(13) 0.78500(14) 0.0252(4) Uani 1 1 d . . . . .
C13 C 1.0182(2) 0.15724(13) 0.78545(14) 0.0251(4) Uani 1 1 d . . . . .
H13 H 1.042415 0.180323 0.731690 0.030 Uiso 1 1 calc R U . . .
C14 C 1.1261(2) 0.16924(14) 0.86450(15) 0.0277(4) Uani 1 1 d . . . . .
C15 C 1.0961(3) 0.13708(17) 0.94423(16) 0.0373(5) Uani 1 1 d . . . . .
H15 H 1.171003 0.145448 0.997603 0.045 Uiso 1 1 calc R U . . .
C16 C 0.9527(3) 0.0921(2) 0.94383(18) 0.0455(6) Uani 1 1 d . . . . .
H16 H 0.928431 0.070452 0.998241 0.055 Uiso 1 1 calc R U . . .
C17 C 0.8449(3) 0.07832(17) 0.86598(17) 0.0374(5) Uani 1 1 d . . . . .
H17 H 0.748800 0.045849 0.867223 0.045 Uiso 1 1 calc R U . . .
C18 C 1.2730(3) 0.22557(16) 0.86574(16) 0.0339(5) Uani 1 1 d . . . . .
Br2 Br -0.44430(3) 0.06290(2) 0.10760(2) 0.04414(8) Uani 1 1 d . . . . .
S2 S -0.28605(5) 0.36486(3) 0.52555(3) 0.02317(10) Uani 1 1 d . . . . .
F4 F 0.81934(17) 0.34564(12) 0.79008(10) 0.0499(4) Uani 1 1 d . . . . .
F5 F 0.90840(19) 0.42944(12) 0.91585(15) 0.0702(6) Uani 1 1 d . . . . .
F6 F 0.7446(2) 0.31742(13) 0.91454(14) 0.0663(5) Uani 1 1 d . . . . .
N4 N -0.05632(19) 0.27716(11) 0.44524(12) 0.0235(3) Uani 1 1 d . . . . .
H4 H 0.030(3) 0.2506(18) 0.4569(18) 0.033(7) Uiso 1 1 d . . . . .
N5 N 0.02240(18) 0.39313(11) 0.56546(11) 0.0217(3) Uani 1 1 d . . . . .
N6 N 0.27815(18) 0.46454(11) 0.70017(11) 0.0221(3) Uani 1 1 d . . . . .
C19 C -0.3261(2) 0.12955(14) 0.21486(14) 0.0269(4) Uani 1 1 d . . . . .
C20 C -0.3463(2) 0.22411(14) 0.23598(14) 0.0270(4) Uani 1 1 d . . . . .
H20 H -0.419724 0.254532 0.198283 0.032 Uiso 1 1 calc R U . . .
C21 C -0.2585(2) 0.27427(14) 0.31277(14) 0.0249(4) Uani 1 1 d . . . . .
H21 H -0.268984 0.339641 0.326756 0.030 Uiso 1 1 calc R U . . .
C22 C -0.1551(2) 0.22833(13) 0.36913(13) 0.0212(4) Uani 1 1 d . . . . .
C23 C -0.1372(2) 0.13288(13) 0.34686(14) 0.0245(4) Uani 1 1 d . . . . .
H23 H -0.066301 0.101693 0.385320 0.029 Uiso 1 1 calc R U . . .
C24 C -0.2220(2) 0.08300(14) 0.26898(15) 0.0283(4) Uani 1 1 d . . . . .
H24 H -0.208802 0.018089 0.253200 0.034 Uiso 1 1 calc R U . . .
C25 C -0.0975(2) 0.34492(12) 0.51099(13) 0.0200(4) Uani 1 1 d . . . . .
C26 C -0.0018(2) 0.46232(13) 0.64427(14) 0.0248(4) Uani 1 1 d . . . . .
H26A H -0.107314 0.452448 0.661682 0.030 Uiso 1 1 calc R U . . .
H26B H 0.005411 0.525714 0.627319 0.030 Uiso 1 1 calc R U . . .
C27 C 0.1203(2) 0.45378(14) 0.72517(13) 0.0246(4) Uani 1 1 d . . . . .
H27A H 0.105376 0.502209 0.777355 0.030 Uiso 1 1 calc R U . . .
H27B H 0.107393 0.392068 0.745092 0.030 Uiso 1 1 calc R U . . .
C28 C 0.3026(2) 0.39209(13) 0.62448(13) 0.0237(4) Uani 1 1 d . . . . .
H28A H 0.292659 0.329932 0.643910 0.028 Uiso 1 1 calc R U . . .
H28B H 0.409020 0.399730 0.607522 0.028 Uiso 1 1 calc R U . . .
C29 C 0.1825(2) 0.39919(14) 0.54223(13) 0.0231(4) Uani 1 1 d . . . . .
H29A H 0.199566 0.459187 0.519707 0.028 Uiso 1 1 calc R U . . .
H29B H 0.196463 0.348320 0.492042 0.028 Uiso 1 1 calc R U . . .
C30 C 0.3984(2) 0.48190(13) 0.77514(13) 0.0217(4) Uani 1 1 d . . . . .
C31 C 0.5299(2) 0.42774(13) 0.78379(13) 0.0234(4) Uani 1 1 d . . . . .
H31 H 0.540025 0.375087 0.739046 0.028 Uiso 1 1 calc R U . . .
C32 C 0.6461(2) 0.45088(14) 0.85792(14) 0.0246(4) Uani 1 1 d . . . . .
C33 C 0.6372(2) 0.52789(14) 0.92368(14) 0.0272(4) Uani 1 1 d . . . . .
H33 H 0.718308 0.543501 0.973317 0.033 Uiso 1 1 calc R U . . .
C34 C 0.5063(2) 0.58188(14) 0.91513(14) 0.0272(4) Uani 1 1 d . . . . .
H34 H 0.497665 0.634978 0.959630 0.033 Uiso 1 1 calc R U . . .
C35 C 0.3884(2) 0.55925(13) 0.84271(13) 0.0246(4) Uani 1 1 d . . . . .
H35 H 0.299416 0.596584 0.838610 0.029 Uiso 1 1 calc R U . . .
C36 C 0.7791(3) 0.38692(15) 0.87015(15) 0.0312(4) Uani 1 1 d . . . . .

loop_
_atom_site_aniso_label
_atom_site_aniso_U_11
_atom_site_aniso_U_22
_atom_site_aniso_U_33
_atom_site_aniso_U_23
_atom_site_aniso_U_13
_atom_site_aniso_U_12
Br1 0.03333(12) 0.04512(14) 0.02785(12) 0.01097(9) -0.00258(9) 0.01115(10)
S1 0.0174(2) 0.0247(2) 0.0287(2) 0.00470(18) 0.00008(17) 0.00204(16)
F1 0.0320(7) 0.0730(11) 0.0410(8) -0.0103(7) 0.0049(6) -0.0112(7)
F2 0.0338(8) 0.0747(12) 0.0862(13) 0.0304(10) -0.0287(8) -0.0055(8)
F3 0.0565(9) 0.0351(7) 0.0572(9) -0.0111(7) 0.0063(7) -0.0108(7)
N1 0.0182(8) 0.0262(8) 0.0286(9) 0.0088(7) -0.0038(7) -0.0036(6)
N2 0.0176(7) 0.0238(8) 0.0238(8) 0.0060(6) -0.0006(6) 0.0009(6)
N3 0.0204(8) 0.0255(8) 0.0241(8) 0.0055(6) -0.0023(6) 0.0007(6)
C1 0.0231(9) 0.0319(10) 0.0219(9) 0.0063(8) 0.0029(7) 0.0069(8)
C2 0.0241(9) 0.0304(10) 0.0251(10) 0.0019(8) -0.0005(8) -0.0001(8)
C3 0.0253(9) 0.0234(9) 0.0270(10) 0.0048(8) 0.0005(8) 0.0004(7)
C4 0.0180(8) 0.0242(9) 0.0228(9) 0.0054(7) 0.0010(7) 0.0033(7)
C5 0.0227(9) 0.0222(9) 0.0262(10) 0.0024(7) 0.0024(7) 0.0007(7)
C6 0.0257(9) 0.0242(9) 0.0269(10) 0.0072(8) 0.0043(8) 0.0051(7)
C7 0.0216(9) 0.0150(8) 0.0225(9) -0.0006(7) -0.0016(7) -0.0002(7)
C8 0.0216(9) 0.0303(10) 0.0266(10) 0.0103(8) -0.0013(8) -0.0026(8)
C9 0.0220(9) 0.0363(11) 0.0241(10) 0.0056(8) -0.0005(8) -0.0003(8)
C10 0.0202(9) 0.0253(9) 0.0250(10) 0.0052(7) -0.0012(7) -0.0001(7)
C11 0.0196(9) 0.0236(9) 0.0242(9) 0.0024(7) 0.0009(7) 0.0036(7)
C12 0.0254(9) 0.0223(9) 0.0260(10) 0.0034(7) -0.0049(8) 0.0036(7)
C13 0.0251(9) 0.0217(9) 0.0264(10) 0.0012(7) -0.0028(8) 0.0033(7)
C14 0.0249(10) 0.0249(9) 0.0298(10) -0.0015(8) -0.0051(8) 0.0061(8)
C15 0.0354(12) 0.0438(13) 0.0289(11) 0.0050(9) -0.0105(9) 0.0040(10)
C16 0.0445(14) 0.0604(16) 0.0331(12) 0.0211(12) -0.0048(11) -0.0004(12)
C17 0.0340(12) 0.0419(13) 0.0372(12) 0.0187(10) -0.0054(10) -0.0035(10)
C18 0.0282(10) 0.0363(11) 0.0316(11) -0.0051(9) -0.0076(9) 0.0020(9)
Br2 0.05011(16) 0.04617(15) 0.02804(13) -0.00931(10) -0.00754(10) -0.01491(11)
S2 0.0169(2) 0.0224(2) 0.0281(2) -0.00064(17) -0.00070(17) 0.00017(16)
F4 0.0409(8) 0.0658(10) 0.0421(8) 0.0035(7) 0.0034(6) 0.0263(7)
F5 0.0369(8) 0.0578(10) 0.0970(14) -0.0175(10) -0.0345(9) 0.0116(7)
F6 0.0670(11) 0.0610(10) 0.0882(13) 0.0487(10) 0.0297(10) 0.0320(9)
N4 0.0175(7) 0.0217(8) 0.0269(8) -0.0052(6) -0.0052(6) 0.0028(6)
N5 0.0179(7) 0.0219(8) 0.0226(8) -0.0035(6) -0.0005(6) -0.0001(6)
N6 0.0186(7) 0.0237(8) 0.0211(8) -0.0036(6) -0.0014(6) 0.0006(6)
C19 0.0263(10) 0.0297(10) 0.0214(9) -0.0033(8) 0.0001(8) -0.0086(8)
C20 0.0262(10) 0.0296(10) 0.0237(10) 0.0030(8) -0.0016(8) -0.0012(8)
C21 0.0251(9) 0.0222(9) 0.0262(10) 0.0016(7) 0.0010(8) -0.0002(7)
C22 0.0185(8) 0.0213(9) 0.0222(9) -0.0019(7) 0.0019(7) -0.0023(7)
C23 0.0236(9) 0.0214(9) 0.0275(10) 0.0005(7) 0.0021(8) 0.0019(7)
C24 0.0305(10) 0.0214(9) 0.0307(11) -0.0039(8) 0.0048(8) -0.0031(8)
C25 0.0206(8) 0.0163(8) 0.0219(9) 0.0029(7) -0.0021(7) 0.0001(7)
C26 0.0215(9) 0.0235(9) 0.0258(10) -0.0055(7) -0.0017(7) 0.0025(7)
C27 0.0199(9) 0.0290(10) 0.0226(9) -0.0030(7) 0.0011(7) 0.0008(7)
C28 0.0191(9) 0.0244(9) 0.0248(9) -0.0040(7) -0.0002(7) 0.0011(7)
C29 0.0193(9) 0.0258(9) 0.0221(9) -0.0019(7) 0.0013(7) -0.0028(7)
C30 0.0216(9) 0.0210(9) 0.0208(9) 0.0018(7) -0.0019(7) -0.0026(7)
C31 0.0232(9) 0.0205(9) 0.0246(9) 0.0008(7) -0.0011(7) -0.0007(7)
C32 0.0227(9) 0.0242(9) 0.0267(10) 0.0062(8) -0.0007(8) -0.0012(7)
C33 0.0272(10) 0.0305(10) 0.0215(9) 0.0025(8) -0.0049(8) -0.0033(8)
C34 0.0323(10) 0.0246(9) 0.0217(9) -0.0034(7) -0.0003(8) -0.0024(8)
C35 0.0250(9) 0.0223(9) 0.0243(9) -0.0006(7) -0.0006(8) 0.0007(7)
C36 0.0276(10) 0.0320(11) 0.0319(11) 0.0046(9) -0.0044(8) 0.0029(8)

loop_
_atom_type_symbol
_atom_type_description
_atom_type_scat_dispersion_real
_atom_type_scat_dispersion_imag
_atom_type_scat_source
C C 0.0181 0.0091 'International Tables Vol C Tables 4.2.6.8 and 6.1.1.4'
H H 0.0000 0.0000 'International Tables Vol C Tables 4.2.6.8 and 6.1.1.4'
Br Br -0.6763 1.2805 'International Tables Vol C Tables 4.2.6.8 and 6.1.1.4'
F F 0.0727 0.0534 'International Tables Vol C Tables 4.2.6.8 and 6.1.1.4'
N N 0.0311 0.0180 'International Tables Vol C Tables 4.2.6.8 and 6.1.1.4'
S S 0.3331 0.5567 'International Tables Vol C Tables 4.2.6.8 and 6.1.1.4'

loop_
_exptl_crystal_face_index_h
_exptl_crystal_face_index_k
_exptl_crystal_face_index_l
_exptl_crystal_face_perp_dist
0 0 1 0.0175
0 0 -1 0.0010
0 -1 0 0.0024
0 1 0 0.0224
-1 0 0 0.1020
3 -7 -3 0.0552
5 3 -3 0.1080
0 5 -3 0.0153

loop_
_geom_angle_atom_site_label_1
_geom_angle_atom_site_label_2
_geom_angle_atom_site_label_3
_geom_angle
_geom_angle_site_symmetry_1
_geom_angle_site_symmetry_3
C7 N1 C4 125.80(16) . .
C7 N1 H1 116.4(19) . .
C4 N1 H1 114.6(19) . .
C7 N2 C8 122.38(16) . .
C7 N2 C11 125.31(16) . .
C8 N2 C11 111.12(15) . .
C12 N3 C10 116.66(16) . .
C12 N3 C9 114.53(16) . .
C10 N3 C9 110.02(15) . .
C6 C1 C2 121.40(18) . .
C6 C1 Br1 119.59(15) . .
C2 C1 Br1 119.01(15) . .
C1 C2 C3 119.40(19) . .
C1 C2 H2 120.3 . .
C3 C2 H2 120.3 . .
C4 C3 C2 119.73(18) . .
C4 C3 H3 120.1 . .
C2 C3 H3 120.1 . .
C5 C4 C3 120.12(18) . .
C5 C4 N1 118.56(17) . .
C3 C4 N1 121.18(17) . .
C4 C5 C6 120.31(18) . .
C4 C5 H5 119.8 . .
C6 C5 H5 119.8 . .
C1 C6 C5 118.95(18) . .
C1 C6 H6 120.5 . .
C5 C6 H6 120.5 . .
N2 C7 N1 115.85(17) . .
N2 C7 S1 121.83(14) . .
N1 C7 S1 122.31(14) . .
N2 C8 C9 110.11(16) . .
N2 C8 H8A 109.6 . .
C9 C8 H8A 109.6 . .
N2 C8 H8B 109.6 . .
C9 C8 H8B 109.6 . .
H8A C8 H8B 108.2 . .
N3 C9 C8 111.10(17) . .
N3 C9 H9A 109.4 . .
C8 C9 H9A 109.4 . .
N3 C9 H9B 109.4 . .
C8 C9 H9B 109.4 . .
H9A C9 H9B 108.0 . .
N3 C10 C11 111.16(16) . .
N3 C10 H10A 109.4 . .
C11 C10 H10A 109.4 . .
N3 C10 H10B 109.4 . .
C11 C10 H10B 109.4 . .
H10A C10 H10B 108.0 . .
N2 C11 C10 111.87(16) . .
N2 C11 H11A 109.2 . .
C10 C11 H11A 109.2 . .
N2 C11 H11B 109.2 . .
C10 C11 H11B 109.2 . .
H11A C11 H11B 107.9 . .
C13 C12 C17 117.68(19) . .
C13 C12 N3 122.29(18) . .
C17 C12 N3 120.02(19) . .
C14 C13 C12 120.1(2) . .
C14 C13 H13 119.9 . .
C12 C13 H13 119.9 . .
C15 C14 C13 122.0(2) . .
C15 C14 C18 118.78(19) . .
C13 C14 C18 119.0(2) . .
C14 C15 C16 117.8(2) . .
C14 C15 H15 121.1 . .
C16 C15 H15 121.1 . .
C17 C16 C15 121.3(2) . .
C17 C16 H16 119.4 . .
C15 C16 H16 119.4 . .
C16 C17 C12 121.2(2) . .
C16 C17 H17 119.4 . .
C12 C17 H17 119.4 . .
F2 C18 F3 106.21(19) . .
F2 C18 F1 106.9(2) . .
F3 C18 F1 104.2(2) . .
F2 C18 C14 113.7(2) . .
F3 C18 C14 111.96(18) . .
F1 C18 C14 113.17(18) . .
C25 N4 C22 127.12(16) . .
C25 N4 H4 117.8(18) . .
C22 N4 H4 113.1(18) . .
C25 N5 C26 122.11(16) . .
C25 N5 C29 124.68(16) . .
C26 N5 C29 111.81(15) . .
C30 N6 C28 117.29(15) . .
C30 N6 C27 115.28(15) . .
C28 N6 C27 109.95(15) . .
C24 C19 C20 121.70(18) . .
C24 C19 Br2 119.65(15) . .
C20 C19 Br2 118.65(15) . .
C19 C20 C21 119.46(19) . .
C19 C20 H20 120.3 . .
C21 C20 H20 120.3 . .
C20 C21 C22 119.70(18) . .
C20 C21 H21 120.1 . .
C22 C21 H21 120.1 . .
C21 C22 C23 119.85(17) . .
C21 C22 N4 121.82(17) . .
C23 C22 N4 118.11(17) . .
C24 C23 C22 120.55(19) . .
C24 C23 H23 119.7 . .
C22 C23 H23 119.7 . .
C19 C24 C23 118.70(18) . .
C19 C24 H24 120.7 . .
C23 C24 H24 120.7 . .
N5 C25 N4 115.43(16) . .
N5 C25 S2 122.16(14) . .
N4 C25 S2 122.38(14) . .
N5 C26 C27 110.02(15) . .
N5 C26 H26A 109.7 . .
C27 C26 H26A 109.7 . .
N5 C26 H26B 109.7 . .
C27 C26 H26B 109.7 . .
H26A C26 H26B 108.2 . .
N6 C27 C26 110.82(16) . .
N6 C27 H27A 109.5 . .
C26 C27 H27A 109.5 . .
N6 C27 H27B 109.5 . .
C26 C27 H27B 109.5 . .
H27A C27 H27B 108.1 . .
N6 C28 C29 109.46(15) . .
N6 C28 H28A 109.8 . .
C29 C28 H28A 109.8 . .
N6 C28 H28B 109.8 . .
C29 C28 H28B 109.8 . .
H28A C28 H28B 108.2 . .
N5 C29 C28 111.76(16) . .
N5 C29 H29A 109.3 . .
C28 C29 H29A 109.3 . .
N5 C29 H29B 109.3 . .
C28 C29 H29B 109.3 . .
H29A C29 H29B 107.9 . .
C31 C30 C35 118.10(17) . .
C31 C30 N6 123.24(17) . .
C35 C30 N6 118.62(17) . .
C32 C31 C30 120.02(18) . .
C32 C31 H31 120.0 . .
C30 C31 H31 120.0 . .
C33 C32 C31 121.82(18) . .
C33 C32 C36 119.11(18) . .
C31 C32 C36 118.94(18) . .
C32 C33 C34 118.18(18) . .
C32 C33 H33 120.9 . .
C34 C33 H33 120.9 . .
C35 C34 C33 120.87(18) . .
C35 C34 H34 119.6 . .
C33 C34 H34 119.6 . .
C34 C35 C30 120.98(18) . .
C34 C35 H35 119.5 . .
C30 C35 H35 119.5 . .
F6 C36 F5 106.9(2) . .
F6 C36 F4 105.01(19) . .
F5 C36 F4 105.70(19) . .
F6 C36 C32 112.31(18) . .
F5 C36 C32 113.51(18) . .
F4 C36 C32 112.79(17) . .

loop_
_geom_bond_atom_site_label_1
_geom_bond_atom_site_label_2
_geom_bond_distance
_geom_bond_site_symmetry_2
Br1 C1 1.8994(19) .
S1 C7 1.6963(19) .
F1 C18 1.346(3) .
F2 C18 1.327(3) .
F3 C18 1.341(3) .
N1 C7 1.361(3) .
N1 C4 1.425(2) .
N1 H1 0.83(3) .
N2 C7 1.347(2) .
N2 C8 1.461(2) .
N2 C11 1.472(2) .
N3 C12 1.412(2) .
N3 C10 1.464(2) .
N3 C9 1.469(3) .
C1 C6 1.382(3) .
C1 C2 1.386(3) .
C2 C3 1.394(3) .
C2 H2 0.9500 .
C3 C4 1.389(3) .
C3 H3 0.9500 .
C4 C5 1.390(3) .
C5 C6 1.393(3) .
C5 H5 0.9500 .
C6 H6 0.9500 .
C8 C9 1.515(3) .
C8 H8A 0.9900 .
C8 H8B 0.9900 .
C9 H9A 0.9900 .
C9 H9B 0.9900 .
C10 C11 1.518(3) .
C10 H10A 0.9900 .
C10 H10B 0.9900 .
C11 H11A 0.9900 .
C11 H11B 0.9900 .
C12 C13 1.396(3) .
C12 C17 1.402(3) .
C13 C14 1.392(3) .
C13 H13 0.9500 .
C14 C15 1.380(3) .
C14 C18 1.493(3) .
C15 C16 1.387(4) .
C15 H15 0.9500 .
C16 C17 1.379(3) .
C16 H16 0.9500 .
C17 H17 0.9500 .
Br2 C19 1.9045(19) .
S2 C25 1.6938(19) .
F4 C36 1.338(3) .
F5 C36 1.325(3) .
F6 C36 1.327(3) .
N4 C25 1.366(2) .
N4 C22 1.419(2) .
N4 H4 0.86(3) .
N5 C25 1.349(2) .
N5 C26 1.465(2) .
N5 C29 1.470(2) .
N6 C30 1.415(2) .
N6 C28 1.461(2) .
N6 C27 1.467(2) .
C19 C24 1.381(3) .
C19 C20 1.382(3) .
C20 C21 1.389(3) .
C20 H20 0.9500 .
C21 C22 1.392(3) .
C21 H21 0.9500 .
C22 C23 1.393(3) .
C23 C24 1.388(3) .
C23 H23 0.9500 .
C24 H24 0.9500 .
C26 C27 1.517(3) .
C26 H26A 0.9900 .
C26 H26B 0.9900 .
C27 H27A 0.9900 .
C27 H27B 0.9900 .
C28 C29 1.517(3) .
C28 H28A 0.9900 .
C28 H28B 0.9900 .
C29 H29A 0.9900 .
C29 H29B 0.9900 .
C30 C31 1.397(3) .
C30 C35 1.404(3) .
C31 C32 1.392(3) .
C31 H31 0.9500 .
C32 C33 1.383(3) .
C32 C36 1.501(3) .
C33 C34 1.392(3) .
C33 H33 0.9500 .
C34 C35 1.383(3) .
C34 H34 0.9500 .
C35 H35 0.9500 .

loop_
_geom_torsion_atom_site_label_1
_geom_torsion_atom_site_label_2
_geom_torsion_atom_site_label_3
_geom_torsion_atom_site_label_4
_geom_torsion
_geom_torsion_site_symmetry_1
_geom_torsion_site_symmetry_2
_geom_torsion_site_symmetry_3
_geom_torsion_site_symmetry_4
C6 C1 C2 C3 1.7(3) . . . .
Br1 C1 C2 C3 -177.72(15) . . . .
C1 C2 C3 C4 1.0(3) . . . .
C2 C3 C4 C5 -3.0(3) . . . .
C2 C3 C4 N1 -178.66(18) . . . .
C7 N1 C4 C5 129.9(2) . . . .
C7 N1 C4 C3 -54.4(3) . . . .
C3 C4 C5 C6 2.4(3) . . . .
N1 C4 C5 C6 178.16(18) . . . .
C2 C1 C6 C5 -2.3(3) . . . .
Br1 C1 C6 C5 177.11(14) . . . .
C4 C5 C6 C1 0.2(3) . . . .
C8 N2 C7 N1 176.07(17) . . . .
C11 N2 C7 N1 -17.5(3) . . . .
C8 N2 C7 S1 -3.3(3) . . . .
C11 N2 C7 S1 163.12(14) . . . .
C4 N1 C7 N2 170.05(18) . . . .
C4 N1 C7 S1 -10.6(3) . . . .
C7 N2 C8 C9 -135.82(18) . . . .
C11 N2 C8 C9 56.1(2) . . . .
C12 N3 C9 C8 -167.89(16) . . . .
C10 N3 C9 C8 58.4(2) . . . .
N2 C8 C9 N3 -58.6(2) . . . .
C12 N3 C10 C11 171.56(16) . . . .
C9 N3 C10 C11 -55.8(2) . . . .
C7 N2 C11 C10 137.82(18) . . . .
C8 N2 C11 C10 -54.5(2) . . . .
N3 C10 C11 N2 54.3(2) . . . .
C10 N3 C12 C13 -7.5(3) . . . .
C9 N3 C12 C13 -138.00(19) . . . .
C10 N3 C12 C17 173.44(19) . . . .
C9 N3 C12 C17 42.9(3) . . . .
C17 C12 C13 C14 -0.2(3) . . . .
N3 C12 C13 C14 -179.36(18) . . . .
C12 C13 C14 C15 -0.1(3) . . . .
C12 C13 C14 C18 -174.82(18) . . . .
C13 C14 C15 C16 -0.4(3) . . . .
C18 C14 C15 C16 174.3(2) . . . .
C14 C15 C16 C17 1.2(4) . . . .
C15 C16 C17 C12 -1.7(4) . . . .
C13 C12 C17 C16 1.1(3) . . . .
N3 C12 C17 C16 -179.7(2) . . . .
C15 C14 C18 F2 37.2(3) . . . .
C13 C14 C18 F2 -148.0(2) . . . .
C15 C14 C18 F3 -83.2(3) . . . .
C13 C14 C18 F3 91.6(2) . . . .
C15 C14 C18 F1 159.4(2) . . . .
C13 C14 C18 F1 -25.8(3) . . . .
C24 C19 C20 C21 1.0(3) . . . .
Br2 C19 C20 C21 -178.54(15) . . . .
C19 C20 C21 C22 -2.1(3) . . . .
C20 C21 C22 C23 1.7(3) . . . .
C20 C21 C22 N4 176.30(18) . . . .
C25 N4 C22 C21 46.8(3) . . . .
C25 N4 C22 C23 -138.6(2) . . . .
C21 C22 C23 C24 -0.2(3) . . . .
N4 C22 C23 C24 -174.97(18) . . . .
C20 C19 C24 C23 0.6(3) . . . .
Br2 C19 C24 C23 -179.94(15) . . . .
C22 C23 C24 C19 -1.0(3) . . . .
C26 N5 C25 N4 -174.49(17) . . . .
C29 N5 C25 N4 20.1(3) . . . .
C26 N5 C25 S2 3.6(3) . . . .
C29 N5 C25 S2 -161.80(15) . . . .
C22 N4 C25 N5 -167.51(18) . . . .
C22 N4 C25 S2 14.4(3) . . . .
C25 N5 C26 C27 138.89(18) . . . .
C29 N5 C26 C27 -54.0(2) . . . .
C30 N6 C27 C26 164.31(16) . . . .
C28 N6 C27 C26 -60.4(2) . . . .
N5 C26 C27 N6 57.1(2) . . . .
C30 N6 C28 C29 -166.58(16) . . . .
C27 N6 C28 C29 59.1(2) . . . .
C25 N5 C29 C28 -138.77(18) . . . .
C26 N5 C29 C28 54.5(2) . . . .
N6 C28 C29 N5 -56.5(2) . . . .
C28 N6 C30 C31 -6.3(3) . . . .
C27 N6 C30 C31 125.6(2) . . . .
C28 N6 C30 C35 171.34(18) . . . .
C27 N6 C30 C35 -56.7(2) . . . .
C35 C30 C31 C32 0.2(3) . . . .
N6 C30 C31 C32 177.85(18) . . . .
C30 C31 C32 C33 -1.2(3) . . . .
C30 C31 C32 C36 174.68(19) . . . .
C31 C32 C33 C34 1.2(3) . . . .
C36 C32 C33 C34 -174.68(19) . . . .
C32 C33 C34 C35 -0.2(3) . . . .
C33 C34 C35 C30 -0.8(3) . . . .
C31 C30 C35 C34 0.8(3) . . . .
N6 C30 C35 C34 -177.00(18) . . . .
C33 C32 C36 F6 91.7(2) . . . .
C31 C32 C36 F6 -84.3(3) . . . .
C33 C32 C36 F5 -29.7(3) . . . .
C31 C32 C36 F5 154.3(2) . . . .
C33 C32 C36 F4 -149.9(2) . . . .
C31 C32 C36 F4 34.1(3) . . . .
